data_2200401
loop_
_publ_author_name
'Weil, Matthias'
'Kubel, Frank'

_publ_section_title
;
Matlockite-type PbFI
;
_journal_name_full 'Acta Crystallographica, Section E'
_journal_page_first i80
_journal_page_last i81
_journal_paper_doi 10.1107/S1600536801013678
_journal_volume 57
_journal_year 2001
_chemical_formula_iupac 'Pb F I'
_chemical_formula_moiety 'Pb F I'
_chemical_formula_structural 'Pb F I'
_chemical_formula_sum 'F I Pb'
_chemical_formula_weight 353.09
_space_group_IT_number 129
_symmetry_cell_setting tetragonal
_symmetry_space_group_name_Hall '-P 4a 2a'
_symmetry_space_group_name_H-M 'P 4/n m m :2'
_cell_angle_alpha 90.00
_cell_angle_beta 90.00
_cell_angle_gamma 90.00
_cell_formula_units_Z 2
_cell_length_a 4.2374(3)
_cell_length_b 4.2374(3)
_cell_length_c 8.800(2)
_cell_measurement_temperature 293(2)
_cell_volume 158.00(4)
_database_code_amcsd 0010361
_diffrn_ambient_temperature 293(2)
_exptl_crystal_density_diffrn 7.422
_cod_original_sg_symbol_H-M 'P 4/n m m'
_cod_database_code 2200401
_amcsd_formula_title PbFI

loop_
_space_group_symop_operation_xyz
'x, y, z'
'-x+1/2, -y+1/2, z'
'-y+1/2, x, z'
'y, -x+1/2, z'
'-x, y+1/2, -z'
'x+1/2, -y, -z'
'y+1/2, x+1/2, -z'
'-y, -x, -z'
'-x, -y, -z'
'x-1/2, y-1/2, -z'
'y-1/2, -x, -z'
'-y, x-1/2, -z'
'x, -y-1/2, z'
'-x-1/2, y, z'
'-y-1/2, -x-1/2, z'
'y, x, z'

loop_
_atom_site_label
_atom_site_fract_x
_atom_site_fract_y
_atom_site_fract_z
_atom_site_U_iso_or_equiv
_atom_site_adp_type
_atom_site_calc_flag
_atom_site_refinement_flags
_atom_site_occupancy
_atom_site_disorder_assembly
_atom_site_disorder_group
_atom_site_type_symbol
Pb .2500 .2500 .16392(9) .0225(5) Uani d S 1 . . Pb
I .2500 .2500 .66297(13) .0177(5) Uani d S 1 . . I
F .7500 .2500 .0000 .022(2) Uani d S 1 . . F

loop_
_atom_site_aniso_label
_atom_site_aniso_U_11
_atom_site_aniso_U_22
_atom_site_aniso_U_33
_atom_site_aniso_U_12
_atom_site_aniso_U_13
_atom_site_aniso_U_23
Pb .0178(5) .0178(5) .0318(7) .000 .000 .000
I .0147(5) .0147(5) .0237(8) .000 .000 .000
F .017(3) .017(3) .032(6) .000 .000 .000

loop_
_geom_bond_atom_site_label_1
_geom_bond_atom_site_label_2
_geom_bond_site_symmetry_2
_geom_bond_distance
_geom_bond_publ_flag
Pb F 9_655 2.5631(5) y
Pb F 1_455 2.5631(5) ?
Pb F 9_665 2.5631(5) ?
Pb F . 2.5631(5) ?
Pb I 9_666 3.3613(7) y
Pb I 9_556 3.3613(7) ?
Pb I 9_566 3.3613(7) ?
Pb I 9_656 3.3613(7) ?
Pb Pb 9 4.1594(12) ?
Pb Pb 9_565 4.1594(12) ?
Pb Pb 9_655 4.1594(12) ?
Pb Pb 9_665 4.1594(12) ?
Pb Pb 1_655 4.2374(3) ?
Pb Pb 1_455 4.2374(3) ?
Pb Pb 1_565 4.2374(3) ?
Pb Pb 1_545 4.2374(3) ?
Pb I . 4.3915(18) y
Pb I 1_554 4.4082(18) y
Pb F 9 4.9523(4) ?
Pb F 1_445 4.9523(4) ?
I Pb 9_666 3.3613(7) ?
I Pb 9_556 3.3613(7) ?
I Pb 9_566 3.3613(7) ?
I Pb 9_656 3.3613(7) ?
I F 9_666 3.6448(11) ?
I F 1_556 3.6448(11) ?
I F 9_656 3.6448(11) ?
I F 1_456 3.6448(11) ?
I I 9_556 4.1478(17) ?
I I 9_566 4.1478(17) ?
I I 9_656 4.1478(17) ?
I I 9_666 4.1478(17) ?
I I 1_565 4.2374(3) ?
I I 1_655 4.2374(3) ?
I I 1_455 4.2374(3) ?
I I 1_545 4.2374(3) ?
I Pb 1_556 4.4082(18) ?
I F 9_766 5.5893(8) ?
I F 1_566 5.5893(8) ?
F Pb 9_655 2.5631(5) ?
F Pb 1_655 2.5631(5) ?
F Pb 9_665 2.5631(5) ?
F I 9_666 3.6448(11) ?
F I 1_554 3.6448(11) ?
F I 9_656 3.6448(11) ?
F I 1_654 3.6448(11) ?
F Pb 9 4.9523(4) ?
F Pb 1_665 4.9523(4) ?
F Pb 1_545 4.9523(4) ?
F Pb 9_765 4.9523(4) ?

loop_
_cod_related_entry_id
_cod_related_entry_database
_cod_related_entry_code
1 AMCSD 0010361
